data_2221627
loop_
_publ_author_name
'Fun, Hoong-Kun'
'Yeap, Chin Sing'
'Hazra, Anita'
'Jana, Subrata'
'Goswami, Shyamaprosad'

_publ_section_title
;
 2,4-Diphenyl-4,5-dihydro-3<i>H</i>-pyrido[2,3-<i>b</i>][1,4]diazepine
;
_journal_coeditor_code CI2786
_journal_issue 5
_journal_name_full 'Acta Crystallographica Section E'
_journal_page_first o1139
_journal_page_last o1140
_journal_paper_doi 10.1107/S1600536809014901
_journal_volume 65
_journal_year 2009
_chemical_formula_iupac 'C20 H17 N3'
_chemical_formula_moiety 'C20 H17 N3'
_chemical_formula_sum 'C20 H17 N3'
_chemical_formula_weight 299.37
_chemical_name_systematic
;
2,4-Diphenyl-4,5-dihydro-3<i>H</i>-pyrido[2,3-b][1,4]diazepine
;
_space_group_IT_number 2
_symmetry_cell_setting triclinic
_symmetry_space_group_name_Hall '-P 1'
_symmetry_space_group_name_H-M 'P -1'
_atom_sites_solution_hydrogens geom
_atom_sites_solution_primary direct
_atom_sites_solution_secondary difmap
_audit_creation_method SHELXL-97
_cell_angle_alpha 82.588(3)
_cell_angle_beta 85.266(2)
_cell_angle_gamma 88.670(2)
_cell_formula_units_Z 4
_cell_length_a 5.9969(3)
_cell_length_b 15.3186(6)
_cell_length_c 17.0676(7)
_cell_measurement_reflns_used 5436
_cell_measurement_temperature 100
_cell_measurement_theta_max 30.09
_cell_measurement_theta_min 1.34
_cell_volume 1549.37(12)
_computing_cell_refinement 'SAINT (Bruker, 2005)'
_computing_data_collection 'APEX2 (Bruker, 2005)'
_computing_data_reduction 'SAINT (Bruker, 2005)'
_computing_molecular_graphics 'SHELXTL (Sheldrick, 2008)'
_computing_publication_material
;
SHELXTL (Sheldrick, 2008) and PLATON (Spek, 2009)
;
_computing_structure_refinement 'SHELXTL (Sheldrick, 2008)'
_computing_structure_solution 'SHELXTL (Sheldrick, 2008)'
_diffrn_ambient_temperature 100
_diffrn_measured_fraction_theta_full 0.990
_diffrn_measured_fraction_theta_max 0.990
_diffrn_measurement_device_type
;
Bruker SMART APEXII CCD area-detector
;
_diffrn_measurement_method '\f and \w'
_diffrn_radiation_monochromator graphite
_diffrn_radiation_source 'fine-focus sealed tube'
_diffrn_radiation_type MoK\a
_diffrn_radiation_wavelength 0.71073
_diffrn_reflns_av_R_equivalents 0.0525
_diffrn_reflns_av_sigmaI/netI 0.0632
_diffrn_reflns_limit_h_max 7
_diffrn_reflns_limit_h_min -8
_diffrn_reflns_limit_k_max 21
_diffrn_reflns_limit_k_min -21
_diffrn_reflns_limit_l_max 23
_diffrn_reflns_limit_l_min -24
_diffrn_reflns_number 35167
_diffrn_reflns_theta_full 30.09
_diffrn_reflns_theta_max 30.09
_diffrn_reflns_theta_min 1.34
_diffrn_standards_number 0
_exptl_absorpt_coefficient_mu 0.077
_exptl_absorpt_correction_T_max 0.9964
_exptl_absorpt_correction_T_min 0.9483
_exptl_absorpt_correction_type multi-scan
_exptl_absorpt_process_details '(<i>SADABS</i>; Bruker, 2005)'
_exptl_crystal_colour yellow
_exptl_crystal_density_diffrn 1.283
_exptl_crystal_density_method 'not measured'
_exptl_crystal_description Plate
_exptl_crystal_F_000 632
_exptl_crystal_size_max 0.50
_exptl_crystal_size_mid 0.33
_exptl_crystal_size_min 0.05
_refine_diff_density_max 0.297
_refine_diff_density_min -0.252
_refine_ls_extinction_method none
_refine_ls_goodness_of_fit_ref 1.082
_refine_ls_hydrogen_treatment mixed
_refine_ls_matrix_type full
_refine_ls_number_parameters 423
_refine_ls_number_reflns 9044
_refine_ls_number_restraints 0
_refine_ls_restrained_S_all 1.082
_refine_ls_R_factor_all 0.0886
_refine_ls_R_factor_gt 0.0541
_refine_ls_shift/su_max 0.001
_refine_ls_shift/su_mean 0.000
_refine_ls_structure_factor_coef Fsqd
_refine_ls_weighting_details 'calc w=1/[\s^2^(Fo^2^)+(0.0574P)^2^+0.0014P] where P=(Fo^2^+2Fc^2^)/3'
_refine_ls_weighting_scheme calc
_refine_ls_wR_factor_gt 0.1190
_refine_ls_wR_factor_ref 0.1330
_reflns_number_gt 5978
_reflns_number_total 9044
_reflns_threshold_expression I>2\s(I)
_cod_data_source_file ci2786.cif
_cod_data_source_block I
_cod_depositor_comments
;
The following automatic conversions were performed:
'_symmetry_cell_setting' value 'Triclinic' changed to 'triclinic'
according to '/home/saulius/struct/CIF-dictionaries/cif_core.dic'
dictionary named 'cif_core.dic' version 2.4.1 from 2010-06-29.

Automatic conversion script
Id: cif_fix_enum 1527 2010-12-29 10:47:43Z saulius 

The following automatic conversions were performed:

'_symmetry_cell_setting' value 'Triclinic' changed to 'triclinic'
according to /home/saulius/struct/CIF-dictionaries/cif_core.dic
dictionary named 'cif_core.dic' version 2.4.1 from 2010-06-29.

Automatic conversion script
Id: cif_fix_values 1715 2011-07-08 13:25:40Z adriana 
;
_cod_database_code 2221627
_cod_database_fobs_code 2221627

loop_
_symmetry_equiv_pos_as_xyz
'x, y, z'
'-x, -y, -z'

loop_
_atom_site_type_symbol
_atom_site_label
_atom_site_fract_x
_atom_site_fract_y
_atom_site_fract_z
_atom_site_U_iso_or_equiv
_atom_site_adp_type
_atom_site_calc_flag
_atom_site_refinement_flags
_atom_site_occupancy
_atom_site_disorder_assembly
_atom_site_disorder_group
N N1A 0.00559(19) 0.37888(7) 0.20662(6) 0.0195(2) Uani d . 1 . .
N N2A 0.2520(2) 0.42903(7) -0.00279(6) 0.0212(3) Uani d . 1 . .
N N3A 0.3721(2) 0.48394(8) 0.10399(7) 0.0222(3) Uani d . 1 . .
C C1A 0.0532(2) 0.38179(8) 0.12384(8) 0.0186(3) Uani d . 1 . .
C C2A -0.0998(2) 0.34139(8) 0.08381(8) 0.0205(3) Uani d . 1 . .
H H2AA -0.2222 0.3134 0.1125 0.025 Uiso calc R 1 . .
C C3A -0.0752(2) 0.34166(9) 0.00250(8) 0.0218(3) Uani d . 1 . .
H H3AA -0.1756 0.3130 -0.0238 0.026 Uiso calc R 1 . .
C C4A 0.1050(2) 0.38634(9) -0.03762(8) 0.0232(3) Uani d . 1 . .
H H4AA 0.1252 0.3867 -0.0923 0.028 Uiso calc R 1 . .
C C5A 0.2287(2) 0.42889(8) 0.07678(8) 0.0191(3) Uani d . 1 . .
C C6A 0.4840(2) 0.46771(8) 0.17706(8) 0.0193(3) Uani d . 1 . .
H H6AA 0.6439 0.4603 0.1619 0.023 Uiso calc R 1 . .
C C7A 0.4611(2) 0.54539(8) 0.22395(8) 0.0192(3) Uani d . 1 . .
C C8A 0.2748(2) 0.60103(9) 0.22205(9) 0.0247(3) Uani d . 1 . .
H H8AA 0.1614 0.5916 0.1902 0.030 Uiso calc R 1 . .
C C9A 0.2555(3) 0.67030(10) 0.26686(9) 0.0313(4) Uani d . 1 . .
H H9AA 0.1302 0.7072 0.2649 0.038 Uiso calc R 1 . .
C C10A 0.4230(3) 0.68456(10) 0.31460(9) 0.0332(4) Uani d . 1 . .
H H10A 0.4096 0.7306 0.3453 0.040 Uiso calc R 1 . .
C C11A 0.6104(3) 0.63038(10) 0.31664(9) 0.0304(4) Uani d . 1 . .
H H11A 0.7236 0.6402 0.3484 0.036 Uiso calc R 1 . .
C C12A 0.6297(2) 0.56118(9) 0.27127(8) 0.0246(3) Uani d . 1 . .
H H12A 0.7565 0.5251 0.2726 0.030 Uiso calc R 1 . .
C C13A 0.4056(2) 0.38124(8) 0.22618(8) 0.0205(3) Uani d . 1 . .
H H13A 0.4367 0.3334 0.1946 0.025 Uiso calc R 1 . .
H H13B 0.4918 0.3701 0.2722 0.025 Uiso calc R 1 . .
C C14A 0.1612(2) 0.38082(8) 0.25369(8) 0.0195(3) Uani d . 1 . .
C C15A 0.0943(2) 0.37752(8) 0.33980(8) 0.0205(3) Uani d . 1 . .
C C16A 0.2301(3) 0.41094(9) 0.39090(8) 0.0267(3) Uani d . 1 . .
H H16A 0.3671 0.4354 0.3711 0.032 Uiso calc R 1 . .
C C17A 0.1636(3) 0.40818(10) 0.47101(9) 0.0320(4) Uani d . 1 . .
H H17A 0.2555 0.4313 0.5043 0.038 Uiso calc R 1 . .
C C18A -0.0384(3) 0.37134(10) 0.50151(9) 0.0314(4) Uani d . 1 . .
H H18A -0.0833 0.3698 0.5551 0.038 Uiso calc R 1 . .
C C19A -0.1734(3) 0.33676(10) 0.45153(9) 0.0290(3) Uani d . 1 . .
H H19A -0.3087 0.3113 0.4719 0.035 Uiso calc R 1 . .
C C20A -0.1092(2) 0.33968(9) 0.37156(8) 0.0239(3) Uani d . 1 . .
H H20A -0.2019 0.3164 0.3386 0.029 Uiso calc R 1 . .
N N3B 0.8455(2) 0.01768(8) 0.10185(7) 0.0262(3) Uani d . 1 . .
N N2B 0.7478(2) 0.07525(8) -0.02255(7) 0.0282(3) Uani d . 1 . .
N N1B 0.52791(19) 0.14490(7) 0.17025(6) 0.0194(2) Uani d . 1 . .
C C1B 0.5719(2) 0.14051(9) 0.08833(8) 0.0195(3) Uani d . 1 . .
C C2B 0.4391(2) 0.19151(9) 0.03704(8) 0.0225(3) Uani d . 1 . .
H H2BA 0.3329 0.2298 0.0570 0.027 Uiso calc R 1 . .
C C3B 0.4631(3) 0.18599(10) -0.04335(8) 0.0261(3) Uani d . 1 . .
H H3BA 0.3768 0.2210 -0.0782 0.031 Uiso calc R 1 . .
C C4B 0.6190(3) 0.12694(10) -0.07016(9) 0.0293(3) Uani d . 1 . .
H H4BA 0.6356 0.1228 -0.1242 0.035 Uiso calc R 1 . .
C C5B 0.7257(2) 0.08089(9) 0.05558(8) 0.0222(3) Uani d . 1 . .
C C6B 0.9974(2) 0.04096(8) 0.15846(8) 0.0205(3) Uani d . 1 . .
H H6BA 1.1475 0.0471 0.1310 0.025 Uiso calc R 1 . .
C C7B 1.0103(2) -0.02950(8) 0.22919(8) 0.0190(3) Uani d . 1 . .
C C8B 1.1982(2) -0.03127(9) 0.27182(8) 0.0224(3) Uani d . 1 . .
H H8BA 1.3180 0.0051 0.2528 0.027 Uiso calc R 1 . .
C C9B 1.2092(3) -0.08657(9) 0.34246(8) 0.0271(3) Uani d . 1 . .
H H9BA 1.3350 -0.0865 0.3709 0.032 Uiso calc R 1 . .
C C10B 1.0341(3) -0.14153(9) 0.37050(9) 0.0293(4) Uani d . 1 . .
H H10B 1.0398 -0.1777 0.4184 0.035 Uiso calc R 1 . .
C C11B 0.8500(3) -0.14265(9) 0.32713(9) 0.0290(3) Uani d . 1 . .
H H11B 0.7336 -0.1810 0.3452 0.035 Uiso calc R 1 . .
C C12B 0.8372(2) -0.08672(9) 0.25646(8) 0.0234(3) Uani d . 1 . .
H H12B 0.7125 -0.0878 0.2276 0.028 Uiso calc R 1 . .
C C13B 0.9294(2) 0.12981(8) 0.18612(8) 0.0205(3) Uani d . 1 . .
H H13C 1.0226 0.1405 0.2276 0.025 Uiso calc R 1 . .
H H13D 0.9585 0.1759 0.1421 0.025 Uiso calc R 1 . .
C C14B 0.6873(2) 0.13582(8) 0.21690(8) 0.0183(3) Uani d . 1 . .
C C15B 0.6238(2) 0.13550(8) 0.30306(8) 0.0196(3) Uani d . 1 . .
C C16B 0.4148(2) 0.16924(9) 0.32839(8) 0.0216(3) Uani d . 1 . .
H H16B 0.3203 0.1946 0.2910 0.026 Uiso calc R 1 . .
C C17B 0.3472(3) 0.16542(9) 0.40802(8) 0.0253(3) Uani d . 1 . .
H H17B 0.2089 0.1889 0.4239 0.030 Uiso calc R 1 . .
C C18B 0.4845(3) 0.12670(10) 0.46429(9) 0.0286(3) Uani d . 1 . .
H H18B 0.4374 0.1229 0.5179 0.034 Uiso calc R 1 . .
C C19B 0.6919(3) 0.09368(10) 0.44048(9) 0.0289(3) Uani d . 1 . .
H H19B 0.7848 0.0678 0.4782 0.035 Uiso calc R 1 . .
C C20B 0.7623(2) 0.09896(9) 0.36062(8) 0.0234(3) Uani d . 1 . .
H H20B 0.9037 0.0778 0.3453 0.028 Uiso calc R 1 . .
H H3NA 0.460(3) 0.5106(11) 0.0627(10) 0.041(5) Uiso d . 1 . .
H H3NB 0.919(3) -0.0178(12) 0.0692(10) 0.046(5) Uiso d . 1 . .

loop_
_atom_site_aniso_label
_atom_site_aniso_U_11
_atom_site_aniso_U_22
_atom_site_aniso_U_33
_atom_site_aniso_U_12
_atom_site_aniso_U_13
_atom_site_aniso_U_23
N1A 0.0186(6) 0.0177(5) 0.0215(6) 0.0010(5) -0.0010(5) -0.0007(4)
N2A 0.0226(6) 0.0190(5) 0.0216(6) 0.0006(5) -0.0013(5) -0.0011(4)
N3A 0.0261(7) 0.0216(6) 0.0188(6) -0.0059(5) -0.0016(5) -0.0008(5)
C1A 0.0167(7) 0.0150(6) 0.0230(7) 0.0037(5) -0.0004(6) 0.0001(5)
C2A 0.0164(7) 0.0167(6) 0.0271(7) 0.0025(5) 0.0001(6) 0.0003(5)
C3A 0.0216(7) 0.0185(6) 0.0261(7) 0.0003(6) -0.0059(6) -0.0032(5)
C4A 0.0263(8) 0.0215(7) 0.0216(7) 0.0017(6) -0.0036(6) -0.0016(5)
C5A 0.0190(7) 0.0149(6) 0.0228(7) 0.0035(6) -0.0011(6) -0.0014(5)
C6A 0.0155(7) 0.0196(6) 0.0226(7) 0.0013(5) -0.0011(6) -0.0026(5)
C7A 0.0183(7) 0.0188(6) 0.0194(7) -0.0012(6) 0.0011(6) 0.0002(5)
C8A 0.0206(7) 0.0251(7) 0.0290(8) 0.0025(6) -0.0033(6) -0.0049(6)
C9A 0.0251(8) 0.0272(8) 0.0422(9) 0.0028(7) 0.0018(7) -0.0104(7)
C10A 0.0332(9) 0.0281(8) 0.0405(9) -0.0039(7) 0.0044(8) -0.0163(7)
C11A 0.0281(8) 0.0317(8) 0.0330(8) -0.0067(7) -0.0043(7) -0.0085(6)
C12A 0.0204(7) 0.0237(7) 0.0299(8) -0.0003(6) -0.0043(6) -0.0026(6)
C13A 0.0188(7) 0.0189(6) 0.0235(7) 0.0019(6) -0.0016(6) -0.0023(5)
C14A 0.0197(7) 0.0144(6) 0.0240(7) 0.0020(5) -0.0011(6) -0.0013(5)
C15A 0.0205(7) 0.0172(6) 0.0228(7) 0.0036(6) -0.0018(6) 0.0001(5)
C16A 0.0269(8) 0.0267(7) 0.0262(8) -0.0027(7) -0.0012(7) -0.0019(6)
C17A 0.0376(9) 0.0333(8) 0.0257(8) -0.0031(8) -0.0036(7) -0.0050(6)
C18A 0.0374(9) 0.0333(8) 0.0217(7) 0.0016(7) 0.0034(7) -0.0011(6)
C19A 0.0258(8) 0.0308(8) 0.0277(8) -0.0001(7) 0.0030(7) 0.0033(6)
C20A 0.0211(7) 0.0242(7) 0.0254(7) 0.0026(6) -0.0032(6) 0.0006(6)
N3B 0.0332(8) 0.0238(6) 0.0228(6) 0.0116(6) -0.0083(6) -0.0059(5)
N2B 0.0310(7) 0.0317(7) 0.0227(6) 0.0113(6) -0.0060(6) -0.0056(5)
N1B 0.0208(6) 0.0163(5) 0.0210(6) 0.0014(5) -0.0024(5) -0.0019(4)
C1B 0.0163(7) 0.0203(6) 0.0214(7) -0.0002(6) -0.0007(6) -0.0013(5)
C2B 0.0192(7) 0.0228(7) 0.0256(7) 0.0032(6) -0.0026(6) -0.0035(6)
C3B 0.0241(8) 0.0290(7) 0.0249(7) 0.0059(6) -0.0057(6) -0.0011(6)
C4B 0.0319(9) 0.0366(8) 0.0199(7) 0.0097(7) -0.0051(7) -0.0048(6)
C5B 0.0218(7) 0.0213(6) 0.0235(7) 0.0022(6) -0.0041(6) -0.0025(5)
C6B 0.0189(7) 0.0209(6) 0.0210(7) 0.0035(6) -0.0014(6) -0.0011(5)
C7B 0.0191(7) 0.0166(6) 0.0214(7) 0.0031(6) 0.0004(6) -0.0042(5)
C8B 0.0201(7) 0.0206(6) 0.0264(7) 0.0019(6) -0.0018(6) -0.0034(5)
C9B 0.0270(8) 0.0277(7) 0.0266(8) 0.0091(7) -0.0063(7) -0.0031(6)
C10B 0.0374(9) 0.0223(7) 0.0258(8) 0.0087(7) 0.0008(7) 0.0025(6)
C11B 0.0305(9) 0.0193(7) 0.0354(8) -0.0026(6) 0.0066(7) -0.0020(6)
C12B 0.0211(7) 0.0197(6) 0.0297(8) 0.0017(6) -0.0011(6) -0.0048(6)
C13B 0.0183(7) 0.0181(6) 0.0242(7) 0.0001(6) -0.0030(6) 0.0011(5)
C14B 0.0187(7) 0.0131(6) 0.0230(7) 0.0017(5) -0.0024(6) -0.0013(5)
C15B 0.0209(7) 0.0148(6) 0.0231(7) -0.0012(6) -0.0025(6) -0.0027(5)
C16B 0.0215(7) 0.0196(6) 0.0235(7) 0.0010(6) -0.0041(6) -0.0013(5)
C17B 0.0228(8) 0.0265(7) 0.0267(7) 0.0030(6) -0.0014(6) -0.0044(6)
C18B 0.0333(9) 0.0318(8) 0.0200(7) 0.0057(7) -0.0004(7) -0.0031(6)
C19B 0.0320(9) 0.0311(8) 0.0242(7) 0.0092(7) -0.0078(7) -0.0039(6)
C20B 0.0212(7) 0.0238(7) 0.0255(7) 0.0048(6) -0.0035(6) -0.0042(6)

loop_
_atom_type_symbol
_atom_type_description
_atom_type_scat_dispersion_real
_atom_type_scat_dispersion_imag
_atom_type_scat_source
C C 0.0033 0.0016 'International Tables Vol C Tables 4.2.6.8 and 6.1.1.4'
H H 0.0000 0.0000 'International Tables Vol C Tables 4.2.6.8 and 6.1.1.4'
N N 0.0061 0.0033 'International Tables Vol C Tables 4.2.6.8 and 6.1.1.4'

loop_
_geom_angle_atom_site_label_1
_geom_angle_atom_site_label_2
_geom_angle_atom_site_label_3
_geom_angle_site_symmetry_1
_geom_angle_site_symmetry_3
_geom_angle
_geom_angle_publ_flag
C14A N1A C1A . . 121.82(12) ?
C4A N2A C5A . . 119.50(12) ?
C5A N3A C6A . . 126.75(11) ?
C5A N3A H3NA . . 109.3(10) ?
C6A N3A H3NA . . 113.2(11) ?
C2A C1A N1A . . 116.30(12) ?
C2A C1A C5A . . 116.85(12) ?
N1A C1A C5A . . 126.54(12) ?
C3A C2A C1A . . 121.89(13) ?
C3A C2A H2AA . . 119.1 ?
C1A C2A H2AA . . 119.1 ?
C4A C3A C2A . . 116.85(13) ?
C4A C3A H3AA . . 121.6 ?
C2A C3A H3AA . . 121.6 ?
N2A C4A C3A . . 123.86(13) ?
N2A C4A H4AA . . 118.1 ?
C3A C4A H4AA . . 118.1 ?
N2A C5A N3A . . 113.73(12) ?
N2A C5A C1A . . 120.92(12) ?
N3A C5A C1A . . 125.04(12) ?
N3A C6A C7A . . 111.98(11) ?
N3A C6A C13A . . 110.97(11) ?
C7A C6A C13A . . 112.71(11) ?
N3A C6A H6AA . . 106.9 ?
C7A C6A H6AA . . 106.9 ?
C13A C6A H6AA . . 106.9 ?
C12A C7A C8A . . 118.64(12) ?
C12A C7A C6A . . 119.28(12) ?
C8A C7A C6A . . 122.08(12) ?
C9A C8A C7A . . 120.96(14) ?
C9A C8A H8AA . . 119.5 ?
C7A C8A H8AA . . 119.5 ?
C10A C9A C8A . . 119.83(15) ?
C10A C9A H9AA . . 120.1 ?
C8A C9A H9AA . . 120.1 ?
C11A C10A C9A . . 119.97(14) ?
C11A C10A H10A . . 120.0 ?
C9A C10A H10A . . 120.0 ?
C10A C11A C12A . . 120.03(15) ?
C10A C11A H11A . . 120.0 ?
C12A C11A H11A . . 120.0 ?
C11A C12A C7A . . 120.56(14) ?
C11A C12A H12A . . 119.7 ?
C7A C12A H12A . . 119.7 ?
C14A C13A C6A . . 113.96(11) ?
C14A C13A H13A . . 108.8 ?
C6A C13A H13A . . 108.8 ?
C14A C13A H13B . . 108.8 ?
C6A C13A H13B . . 108.8 ?
H13A C13A H13B . . 107.7 ?
N1A C14A C15A . . 117.83(12) ?
N1A C14A C13A . . 123.05(12) ?
C15A C14A C13A . . 119.03(12) ?
C16A C15A C20A . . 118.30(13) ?
C16A C15A C14A . . 121.62(13) ?
C20A C15A C14A . . 120.07(12) ?
C17A C16A C15A . . 120.80(14) ?
C17A C16A H16A . . 119.6 ?
C15A C16A H16A . . 119.6 ?
C18A C17A C16A . . 120.34(15) ?
C18A C17A H17A . . 119.8 ?
C16A C17A H17A . . 119.8 ?
C17A C18A C19A . . 119.41(14) ?
C17A C18A H18A . . 120.3 ?
C19A C18A H18A . . 120.3 ?
C20A C19A C18A . . 120.67(14) ?
C20A C19A H19A . . 119.7 ?
C18A C19A H19A . . 119.7 ?
C19A C20A C15A . . 120.48(14) ?
C19A C20A H20A . . 119.8 ?
C15A C20A H20A . . 119.8 ?
C5B N3B C6B . . 122.33(11) ?
C5B N3B H3NB . . 108.2(11) ?
C6B N3B H3NB . . 109.2(11) ?
C4B N2B C5B . . 118.79(13) ?
C14B N1B C1B . . 120.74(12) ?
C2B C1B N1B . . 117.63(12) ?
C2B C1B C5B . . 117.56(12) ?
N1B C1B C5B . . 124.45(12) ?
C3B C2B C1B . . 120.67(13) ?
C3B C2B H2BA . . 119.7 ?
C1B C2B H2BA . . 119.7 ?
C4B C3B C2B . . 117.80(13) ?
C4B C3B H3BA . . 121.1 ?
C2B C3B H3BA . . 121.1 ?
N2B C4B C3B . . 123.50(13) ?
N2B C4B H4BA . . 118.2 ?
C3B C4B H4BA . . 118.2 ?
N2B C5B N3B . . 115.02(12) ?
N2B C5B C1B . . 121.65(12) ?
N3B C5B C1B . . 122.96(12) ?
N3B C6B C7B . . 112.44(11) ?
N3B C6B C13B . . 110.60(11) ?
C7B C6B C13B . . 110.36(11) ?
N3B C6B H6BA . . 107.8 ?
C7B C6B H6BA . . 107.8 ?
C13B C6B H6BA . . 107.8 ?
C12B C7B C8B . . 118.99(12) ?
C12B C7B C6B . . 123.16(13) ?
C8B C7B C6B . . 117.63(12) ?
C9B C8B C7B . . 120.76(13) ?
C9B C8B H8BA . . 119.6 ?
C7B C8B H8BA . . 119.6 ?
C10B C9B C8B . . 120.02(14) ?
C10B C9B H9BA . . 120.0 ?
C8B C9B H9BA . . 120.0 ?
C9B C10B C11B . . 119.70(13) ?
C9B C10B H10B . . 120.2 ?
C11B C10B H10B . . 120.2 ?
C10B C11B C12B . . 120.51(14) ?
C10B C11B H11B . . 119.7 ?
C12B C11B H11B . . 119.7 ?
C7B C12B C11B . . 119.94(14) ?
C7B C12B H12B . . 120.0 ?
C11B C12B H12B . . 120.0 ?
C14B C13B C6B . . 114.07(11) ?
C14B C13B H13C . . 108.7 ?
C6B C13B H13C . . 108.7 ?
C14B C13B H13D . . 108.7 ?
C6B C13B H13D . . 108.7 ?
H13C C13B H13D . . 107.6 ?
N1B C14B C15B . . 117.11(12) ?
N1B C14B C13B . . 122.04(12) ?
C15B C14B C13B . . 120.80(12) ?
C20B C15B C16B . . 118.03(12) ?
C20B C15B C14B . . 122.05(13) ?
C16B C15B C14B . . 119.86(12) ?
C17B C16B C15B . . 120.97(13) ?
C17B C16B H16B . . 119.5 ?
C15B C16B H16B . . 119.5 ?
C16B C17B C18B . . 120.17(14) ?
C16B C17B H17B . . 119.9 ?
C18B C17B H17B . . 119.9 ?
C19B C18B C17B . . 119.69(14) ?
C19B C18B H18B . . 120.2 ?
C17B C18B H18B . . 120.2 ?
C18B C19B C20B . . 120.29(14) ?
C18B C19B H19B . . 119.9 ?
C20B C19B H19B . . 119.9 ?
C19B C20B C15B . . 120.81(14) ?
C19B C20B H20B . . 119.6 ?
C15B C20B H20B . . 119.6 ?

loop_
_geom_bond_atom_site_label_1
_geom_bond_atom_site_label_2
_geom_bond_site_symmetry_2
_geom_bond_distance
_geom_bond_publ_flag
N1A C14A . 1.2838(17) ?
N1A C1A . 1.4134(16) ?
N2A C4A . 1.3309(17) ?
N2A C5A . 1.3535(16) ?
N3A C5A . 1.3665(17) ?
N3A C6A . 1.4553(17) ?
N3A H3NA . 0.905(17) ?
C1A C2A . 1.3895(19) ?
C1A C5A . 1.4207(19) ?
C2A C3A . 1.3828(19) ?
C2A H2AA . 0.93 ?
C3A C4A . 1.377(2) ?
C3A H3AA . 0.93 ?
C4A H4AA . 0.93 ?
C6A C7A . 1.5151(18) ?
C6A C13A . 1.5349(18) ?
C6A H6AA . 0.98 ?
C7A C12A . 1.3888(19) ?
C7A C8A . 1.3894(19) ?
C8A C9A . 1.3833(19) ?
C8A H8AA . 0.93 ?
C9A C10A . 1.383(2) ?
C9A H9AA . 0.93 ?
C10A C11A . 1.381(2) ?
C10A H10A . 0.93 ?
C11A C12A . 1.388(2) ?
C11A H11A . 0.93 ?
C12A H12A . 0.93 ?
C13A C14A . 1.5017(19) ?
C13A H13A . 0.97 ?
C13A H13B . 0.97 ?
C14A C15A . 1.4858(18) ?
C15A C16A . 1.3921(19) ?
C15A C20A . 1.401(2) ?
C16A C17A . 1.388(2) ?
C16A H16A . 0.93 ?
C17A C18A . 1.382(2) ?
C17A H17A . 0.93 ?
C18A C19A . 1.384(2) ?
C18A H18A . 0.93 ?
C19A C20A . 1.3826(19) ?
C19A H19A . 0.93 ?
C20A H20A . 0.93 ?
N3B C5B . 1.3933(17) ?
N3B C6B . 1.4632(18) ?
N3B H3NB . 0.910(18) ?
N2B C4B . 1.3391(18) ?
N2B C5B . 1.3428(17) ?
N1B C14B . 1.2875(16) ?
N1B C1B . 1.4113(16) ?
C1B C2B . 1.3857(19) ?
C1B C5B . 1.4157(19) ?
C2B C3B . 1.3810(19) ?
C2B H2BA . 0.93 ?
C3B C4B . 1.378(2) ?
C3B H3BA . 0.93 ?
C4B H4BA . 0.93 ?
C6B C7B . 1.5177(18) ?
C6B C13B . 1.5330(18) ?
C6B H6BA . 0.98 ?
C7B C12B . 1.3858(19) ?
C7B C8B . 1.3888(19) ?
C8B C9B . 1.3865(19) ?
C8B H8BA . 0.93 ?
C9B C10B . 1.377(2) ?
C9B H9BA . 0.93 ?
C10B C11B . 1.381(2) ?
C10B H10B . 0.93 ?
C11B C12B . 1.393(2) ?
C11B H11B . 0.93 ?
C12B H12B . 0.93 ?
C13B C14B . 1.5075(19) ?
C13B H13C . 0.97 ?
C13B H13D . 0.97 ?
C14B C15B . 1.4878(18) ?
C15B C20B . 1.3924(19) ?
C15B C16B . 1.4012(19) ?
C16B C17B . 1.3801(19) ?
C16B H16B . 0.93 ?
C17B C18B . 1.383(2) ?
C17B H17B . 0.93 ?
C18B C19B . 1.382(2) ?
C18B H18B . 0.93 ?
C19B C20B . 1.3858(19) ?
C19B H19B . 0.93 ?
C20B H20B . 0.93 ?

loop_
_geom_hbond_atom_site_label_D
_geom_hbond_atom_site_label_H
_geom_hbond_atom_site_label_A
_geom_hbond_site_symmetry_A
_geom_hbond_distance_DH
_geom_hbond_distance_HA
_geom_hbond_distance_DA
_geom_hbond_angle_DHA
_geom_hbond_publ_flag
N3A H3NA N2A 2_665 0.90(2) 2.10(2) 2.9572(17) 157.0(10) yes
N3B H3NB N2B 2_755 0.91(2) 2.29(2) 3.0980(17) 148.0(10) yes
C6A H6AA N1A 1_655 0.98 2.60 3.4316(17) 143 yes
C2B H2BA Cg1 1_555 0.93 2.79 3.6350(14) 151 yes
C20B H20B Cg2 1_555 0.93 2.79 3.4468(15) 129 yes

loop_
_geom_torsion_atom_site_label_1
_geom_torsion_atom_site_label_2
_geom_torsion_atom_site_label_3
_geom_torsion_atom_site_label_4
_geom_torsion_site_symmetry_1
_geom_torsion_site_symmetry_2
_geom_torsion_site_symmetry_3
_geom_torsion_site_symmetry_4
_geom_torsion
_geom_torsion_publ_flag
C14A N1A C1A C2A . . . . 152.11(12) ?
C14A N1A C1A C5A . . . . -34.49(19) ?
N1A C1A C2A C3A . . . . 178.31(12) ?
C5A C1A C2A C3A . . . . 4.25(19) ?
C1A C2A C3A C4A . . . . -1.9(2) ?
C5A N2A C4A C3A . . . . 0.8(2) ?
C2A C3A C4A N2A . . . . -0.7(2) ?
C4A N2A C5A N3A . . . . -172.10(12) ?
C4A N2A C5A C1A . . . . 1.77(19) ?
C6A N3A C5A N2A . . . . -142.34(13) ?
C6A N3A C5A C1A . . . . 44.1(2) ?
C2A C1A C5A N2A . . . . -4.16(19) ?
N1A C1A C5A N2A . . . . -177.54(12) ?
C2A C1A C5A N3A . . . . 168.99(12) ?
N1A C1A C5A N3A . . . . -4.4(2) ?
C5A N3A C6A C7A . . . . -131.74(14) ?
C5A N3A C6A C13A . . . . -4.83(19) ?
N3A C6A C7A C12A . . . . -149.95(13) ?
C13A C6A C7A C12A . . . . 84.08(15) ?
N3A C6A C7A C8A . . . . 30.91(18) ?
C13A C6A C7A C8A . . . . -95.05(15) ?
C12A C7A C8A C9A . . . . -0.7(2) ?
C6A C7A C8A C9A . . . . 178.48(13) ?
C7A C8A C9A C10A . . . . -0.2(2) ?
C8A C9A C10A C11A . . . . 0.8(2) ?
C9A C10A C11A C12A . . . . -0.5(2) ?
C10A C11A C12A C7A . . . . -0.4(2) ?
C8A C7A C12A C11A . . . . 1.0(2) ?
C6A C7A C12A C11A . . . . -178.18(13) ?
N3A C6A C13A C14A . . . . -63.00(15) ?
C7A C6A C13A C14A . . . . 63.51(15) ?
C1A N1A C14A C15A . . . . 179.96(11) ?
C1A N1A C14A C13A . . . . -3.49(19) ?
C6A C13A C14A N1A . . . . 70.57(16) ?
C6A C13A C14A C15A . . . . -112.93(13) ?
N1A C14A C15A C16A . . . . -155.81(13) ?
C13A C14A C15A C16A . . . . 27.50(18) ?
N1A C14A C15A C20A . . . . 24.54(18) ?
C13A C14A C15A C20A . . . . -152.15(13) ?
C20A C15A C16A C17A . . . . -1.1(2) ?
C14A C15A C16A C17A . . . . 179.25(13) ?
C15A C16A C17A C18A . . . . 0.6(2) ?
C16A C17A C18A C19A . . . . 0.4(2) ?
C17A C18A C19A C20A . . . . -0.7(2) ?
C18A C19A C20A C15A . . . . 0.2(2) ?
C16A C15A C20A C19A . . . . 0.7(2) ?
C14A C15A C20A C19A . . . . -179.64(13) ?
C14B N1B C1B C2B . . . . -147.76(13) ?
C14B N1B C1B C5B . . . . 39.29(19) ?
N1B C1B C2B C3B . . . . -175.65(12) ?
C5B C1B C2B C3B . . . . -2.2(2) ?
C1B C2B C3B C4B . . . . 1.4(2) ?
C5B N2B C4B C3B . . . . -0.2(2) ?
C2B C3B C4B N2B . . . . -0.2(2) ?
C4B N2B C5B N3B . . . . 172.52(13) ?
C4B N2B C5B C1B . . . . -0.7(2) ?
C6B N3B C5B N2B . . . . 127.54(14) ?
C6B N3B C5B C1B . . . . -59.4(2) ?
C2B C1B C5B N2B . . . . 1.8(2) ?
N1B C1B C5B N2B . . . . 174.79(13) ?
C2B C1B C5B N3B . . . . -170.78(13) ?
N1B C1B C5B N3B . . . . 2.2(2) ?
C5B N3B C6B C7B . . . . 149.17(13) ?
C5B N3B C6B C13B . . . . 25.30(18) ?
N3B C6B C7B C12B . . . . -27.20(18) ?
C13B C6B C7B C12B . . . . 96.80(15) ?
N3B C6B C7B C8B . . . . 158.13(12) ?
C13B C6B C7B C8B . . . . -77.86(15) ?
C12B C7B C8B C9B . . . . -2.8(2) ?
C6B C7B C8B C9B . . . . 172.11(12) ?
C7B C8B C9B C10B . . . . 1.0(2) ?
C8B C9B C10B C11B . . . . 1.4(2) ?
C9B C10B C11B C12B . . . . -1.9(2) ?
C8B C7B C12B C11B . . . . 2.2(2) ?
C6B C7B C12B C11B . . . . -172.36(13) ?
C10B C11B C12B C7B . . . . 0.1(2) ?
N3B C6B C13B C14B . . . . 52.40(15) ?
C7B C6B C13B C14B . . . . -72.66(14) ?
C1B N1B C14B C15B . . . . -176.09(11) ?
C1B N1B C14B C13B . . . . 6.60(18) ?
C6B C13B C14B N1B . . . . -74.94(15) ?
C6B C13B C14B C15B . . . . 107.84(13) ?
N1B C14B C15B C20B . . . . 158.89(12) ?
C13B C14B C15B C20B . . . . -23.76(18) ?
N1B C14B C15B C16B . . . . -18.26(18) ?
C13B C14B C15B C16B . . . . 159.09(12) ?
C20B C15B C16B C17B . . . . -0.8(2) ?
C14B C15B C16B C17B . . . . 176.51(12) ?
C15B C16B C17B C18B . . . . -1.0(2) ?
C16B C17B C18B C19B . . . . 1.5(2) ?
C17B C18B C19B C20B . . . . -0.2(2) ?
C18B C19B C20B C15B . . . . -1.6(2) ?
C16B C15B C20B C19B . . . . 2.0(2) ?
C14B C15B C20B C19B . . . . -175.17(12) ?
